data_2310572
loop_
_publ_author_name
'Emerson, K.'
'Britton, D.'

_publ_section_title
;
 The Crystal and Molecular Structure of Arsenic Tricyanide
;
_journal_name_full 'Acta Crystallographica (1,1948-23,1967)'
_journal_page_first 113
_journal_page_last 118
_journal_volume 16
_journal_year 1963
_chemical_formula_sum 'C3 As N3'
_chemical_name_systematic 'As (C N)3'
_space_group_IT_number 5
_symmetry_space_group_name_Hall 'C 2y'
_symmetry_space_group_name_H-M 'C 1 2 1'
_cell_angle_alpha 90
_cell_angle_beta 101.2
_cell_angle_gamma 90
_cell_formula_units_Z 4
_cell_length_a 9.19
_cell_length_b 6.9
_cell_length_c 8.92
_cell_volume 554.854
_citation_journal_id_ASTM ACCRA9
_cod_data_source_file Emerson_ACCRA9_1963_1898.cif
_cod_data_source_block C3As1N3
_cod_original_cell_volume 554.8539
_cod_original_formula_sum 'C3 As1 N3'
_cod_database_code 2310572

loop_
_symmetry_equiv_pos_as_xyz
x,y,z
-x,y,-z
x+1/2,y+1/2,z
-x+1/2,y+1/2,-z

loop_
_atom_site_label
_atom_site_type_symbol
_atom_site_fract_x
_atom_site_fract_y
_atom_site_fract_z
_atom_site_occupancy
_atom_site_U_iso_or_equiv
As1 As+3 0.2904 0 0.2616 1 0.0
C1 C+2 0.229 0.21 0.362 1 0.0
N3 N-3 0.183 0.196 -0.051 1 0.0
C2 C+2 0.113 -0.123 0.255 1 0.0
N2 N-3 0.008 -0.213 0.245 1 0.0
N1 N-3 0.188 0.327 0.443 1 0.0
C3 C+2 0.213 0.135 0.07 1 0.0
